data_4348450
loop_
_publ_author_name
'Macdonald, Charles L. B.'
'Binder, Justin F.'
'Swidan, Ala'aeddeen'
'Nguyen, Jennifer H.'
'Kosnik, Stephanie C.'
'Ellis, Bobby D.'

_publ_section_title
;
 Convenient Preparation and Detailed Analysis of a Series of
 NHC-Stabilized Phosphorus(I) Dyes and Their Derivatives.
;
_journal_issue 14
_journal_name_full 'Inorganic chemistry'
_journal_page_first 7152
_journal_page_last 7166
_journal_paper_doi 10.1021/acs.inorgchem.6b01163
_journal_volume 55
_journal_year 2016
_chemical_formula_moiety 'C22 H28 N4 P, Br, 0.36(C2 H3 N)'
_chemical_formula_sum 'C22.72 H29.07 Br N4.36 P'
_chemical_formula_weight 474.04
_space_group_crystal_system monoclinic
_space_group_IT_number 14
_space_group_name_Hall '-P 2yn'
_space_group_name_H-M_alt 'P 1 21/n 1'
_atom_sites_solution_hydrogens geom
_audit_creation_method SHELXL-2012
_cell_angle_alpha 90
_cell_angle_beta 94.823(3)
_cell_angle_gamma 90
_cell_formula_units_Z 4
_cell_length_a 12.5586(9)
_cell_length_b 14.5318(13)
_cell_length_c 12.9162(12)
_cell_measurement_reflns_used 9946
_cell_measurement_temperature 173(2)
_cell_measurement_theta_max 26.28
_cell_measurement_theta_min 3.17
_cell_volume 2348.8(3)
_computing_cell_refinement 'Bruker SAINT'
_computing_data_collection 'Bruker APEX2'
_computing_data_reduction 'Bruker SAINT'
_computing_molecular_graphics 'Bruker SHELXTL'
_computing_publication_material 'Bruker SHELXTL'
_computing_structure_refinement 'SHELXL-2012 (Sheldrick, 2012)'
_computing_structure_solution 'SHELXS-97 (Sheldrick 2008)'
_diffrn_ambient_temperature 173(2)
_diffrn_measured_fraction_theta_full 0.998
_diffrn_measured_fraction_theta_max 0.998
_diffrn_measurement_device_type 'Bruker APEX-II CCD'
_diffrn_measurement_method '\f and \w scans'
_diffrn_radiation_type MoK\a
_diffrn_radiation_wavelength 0.71073
_diffrn_reflns_av_R_equivalents 0.0905
_diffrn_reflns_av_unetI/netI 0.0394
_diffrn_reflns_Laue_measured_fraction_full 0.998
_diffrn_reflns_Laue_measured_fraction_max 0.998
_diffrn_reflns_limit_h_max 15
_diffrn_reflns_limit_h_min -15
_diffrn_reflns_limit_k_max 18
_diffrn_reflns_limit_k_min -18
_diffrn_reflns_limit_l_max 16
_diffrn_reflns_limit_l_min -16
_diffrn_reflns_number 58792
_diffrn_reflns_point_group_measured_fraction_full 0.998
_diffrn_reflns_point_group_measured_fraction_max 0.998
_diffrn_reflns_theta_full 25.242
_diffrn_reflns_theta_max 26.397
_diffrn_reflns_theta_min 3.166
_exptl_absorpt_coefficient_mu 1.835
_exptl_absorpt_correction_T_max 0.861
_exptl_absorpt_correction_T_min 0.803
_exptl_absorpt_correction_type multi-scan
_exptl_absorpt_process_details 'SADABS; Bruker, 2013'
_exptl_crystal_colour yellow
_exptl_crystal_density_diffrn 1.341
_exptl_crystal_description Prism
_exptl_crystal_F_000 983
_exptl_crystal_size_max 0.197
_exptl_crystal_size_mid 0.146
_exptl_crystal_size_min 0.081
_refine_diff_density_max 0.951
_refine_diff_density_min -0.591
_refine_diff_density_rms 0.073
_refine_ls_extinction_method none
_refine_ls_goodness_of_fit_ref 1.036
_refine_ls_hydrogen_treatment constr
_refine_ls_matrix_type full
_refine_ls_number_parameters 267
_refine_ls_number_reflns 4812
_refine_ls_number_restraints 2
_refine_ls_restrained_S_all 1.056
_refine_ls_R_factor_all 0.0466
_refine_ls_R_factor_gt 0.0371
_refine_ls_shift/su_max 0.001
_refine_ls_shift/su_mean 0.000
_refine_ls_structure_factor_coef Fsqd
_refine_ls_weighting_details
;
 w=1/[\s^2^(Fo^2^)+(0.0479P)^2^+1.8681P]
 where P=(Fo^2^+2Fc^2^)/3
;
_refine_ls_weighting_scheme calc
_refine_ls_wR_factor_gt 0.0918
_refine_ls_wR_factor_ref 0.0978
_reflns_Friedel_coverage 0.000
_reflns_number_gt 4109
_reflns_number_total 4812
_reflns_threshold_expression 'I > 2\s(I)'
_cod_data_source_file ic6b01163_si_002.cif
_cod_data_source_block shelx
_cod_original_sg_symbol_H-M 'P 21/n'
_cod_database_code 4348450
_shelx_space_group_comment
;
The symmetry employed for this shelxl refinement is uniquely defined
by the following loop, which should always be used as a source of
symmetry information in preference to the above space-group names.
They are only intended as comments.
;
_shelxl_version_number 2012-9

loop_
_space_group_symop_operation_xyz
'x, y, z'
'-x+1/2, y+1/2, -z+1/2'
'-x, -y, -z'
'x-1/2, -y-1/2, z-1/2'

loop_
_atom_site_label
_atom_site_type_symbol
_atom_site_fract_x
_atom_site_fract_y
_atom_site_fract_z
_atom_site_U_iso_or_equiv
_atom_site_adp_type
_atom_site_occupancy
_atom_site_site_symmetry_order
_atom_site_calc_flag
_atom_site_refinement_flags_posn
_atom_site_refinement_flags_adp
_atom_site_refinement_flags_occupancy
P P 0.28703(5) 0.20284(5) 0.30107(5) 0.02768(15) Uani 1 1 d . . .
C11 C 0.35846(17) 0.24753(16) 0.19700(17) 0.0226(4) Uani 1 1 d . . .
N12 N 0.33761(14) 0.22207(13) 0.09584(14) 0.0227(4) Uani 1 1 d . . .
N15 N 0.43338(15) 0.31557(13) 0.19968(14) 0.0224(4) Uani 1 1 d . . .
C13 C 0.40037(17) 0.27378(15) 0.03337(17) 0.0233(5) Uani 1 1 d . . .
C14 C 0.46265(18) 0.33143(15) 0.09928(17) 0.0229(5) Uani 1 1 d . . .
C16 C 0.4104(2) 0.27098(17) -0.07317(18) 0.0301(5) Uani 1 1 d . . .
H16 H 0.3668 0.2325 -0.1185 0.036 Uiso 1 1 calc R U .
C17 C 0.4877(2) 0.32776(19) -0.1087(2) 0.0363(6) Uani 1 1 d . . .
H17 H 0.4975 0.3282 -0.1809 0.044 Uiso 1 1 calc R U .
C18 C 0.5517(2) 0.38435(19) -0.0423(2) 0.0340(6) Uani 1 1 d . . .
H18 H 0.6042 0.4217 -0.0705 0.041 Uiso 1 1 calc R U .
C19 C 0.54109(19) 0.38797(17) 0.06357(19) 0.0277(5) Uani 1 1 d . . .
H19 H 0.5846 0.4266 0.1089 0.033 Uiso 1 1 calc R U .
C121 C 0.27100(18) 0.14356(16) 0.05884(18) 0.0254(5) Uani 1 1 d . . .
H12A H 0.2746 0.0954 0.1133 0.030 Uiso 1 1 calc R U .
H12B H 0.3002 0.1171 -0.0035 0.030 Uiso 1 1 calc R U .
C122 C 0.1559(2) 0.16972(19) 0.0323(2) 0.0375(6) Uani 1 1 d . . .
H12C H 0.1262 0.1950 0.0940 0.056 Uiso 1 1 calc R U .
H12D H 0.1151 0.1151 0.0085 0.056 Uiso 1 1 calc R U .
H12E H 0.1516 0.2161 -0.0230 0.056 Uiso 1 1 calc R U .
C151 C 0.47617(18) 0.36785(16) 0.29122(18) 0.0259(5) Uani 1 1 d . . .
H15A H 0.5535 0.3784 0.2867 0.031 Uiso 1 1 calc R U .
H15B H 0.4677 0.3310 0.3545 0.031 Uiso 1 1 calc R U .
C152 C 0.4213(3) 0.4591(2) 0.3009(2) 0.0472(7) Uani 1 1 d . . .
H15C H 0.4298 0.4961 0.2387 0.071 Uiso 1 1 calc R U .
H15D H 0.4533 0.4916 0.3623 0.071 Uiso 1 1 calc R U .
H15E H 0.3451 0.4490 0.3080 0.071 Uiso 1 1 calc R U .
C21 C 0.39934(17) 0.17272(15) 0.39018(17) 0.0220(4) Uani 1 1 d . . .
N22 N 0.39516(14) 0.17923(13) 0.49497(14) 0.0231(4) Uani 1 1 d . . .
N25 N 0.49347(14) 0.13067(13) 0.37348(14) 0.0223(4) Uani 1 1 d . . .
C23 C 0.48719(17) 0.14114(16) 0.54563(18) 0.0237(5) Uani 1 1 d . . .
C24 C 0.54965(18) 0.11034(15) 0.46837(18) 0.0236(5) Uani 1 1 d . . .
C26 C 0.5210(2) 0.13288(17) 0.65052(19) 0.0302(5) Uani 1 1 d . . .
H26 H 0.4784 0.1536 0.7033 0.036 Uiso 1 1 calc R U .
C27 C 0.6204(2) 0.09259(19) 0.6737(2) 0.0364(6) Uani 1 1 d . . .
H27 H 0.6475 0.0868 0.7443 0.044 Uiso 1 1 calc R U .
C28 C 0.6819(2) 0.06028(18) 0.5957(2) 0.0363(6) Uani 1 1 d . . .
H28 H 0.7489 0.0321 0.6151 0.044 Uiso 1 1 calc R U .
C29 C 0.6479(2) 0.06826(16) 0.4908(2) 0.0306(5) Uani 1 1 d . . .
H29 H 0.6895 0.0463 0.4378 0.037 Uiso 1 1 calc R U .
C221 C 0.31628(18) 0.23275(18) 0.54847(19) 0.0298(5) Uani 1 1 d . . .
H22A H 0.3019 0.2013 0.6139 0.036 Uiso 1 1 calc R U .
H22B H 0.2483 0.2362 0.5039 0.036 Uiso 1 1 calc R U .
C222 C 0.3572(2) 0.3292(2) 0.5726(2) 0.0424(7) Uani 1 1 d . . .
H22C H 0.4248 0.3257 0.6163 0.064 Uiso 1 1 calc R U .
H22D H 0.3045 0.3630 0.6095 0.064 Uiso 1 1 calc R U .
H22E H 0.3687 0.3611 0.5077 0.064 Uiso 1 1 calc R U .
C251 C 0.53173(19) 0.10238(17) 0.27398(19) 0.0278(5) Uani 1 1 d . . .
H25A H 0.4719 0.1064 0.2191 0.033 Uiso 1 1 calc R U .
H25B H 0.5550 0.0373 0.2791 0.033 Uiso 1 1 calc R U .
C252 C 0.6241(2) 0.16110(19) 0.2427(2) 0.0361(6) Uani 1 1 d . . .
H25C H 0.6029 0.2260 0.2414 0.054 Uiso 1 1 calc R U .
H25D H 0.6427 0.1426 0.1735 0.054 Uiso 1 1 calc R U .
H25E H 0.6861 0.1525 0.2931 0.054 Uiso 1 1 calc R U .
Br Br 0.23534(2) 0.57099(2) 0.72189(2) 0.03239(10) Uani 1 1 d . . .
N100 N 0.4541(5) -0.0412(4) 1.0253(5) 0.030 Uiso 0.358(3) 1 d D U P
C101 C 0.5146(6) 0.0184(5) 0.9892(6) 0.030 Uiso 0.358(3) 1 d D U P
C102 C 0.5926(5) 0.0791(5) 0.9506(5) 0.030 Uiso 0.358(3) 1 d D U P
H10A H 0.5972 0.1356 0.9923 0.045 Uiso 0.358(3) 1 calc R U P
H10B H 0.5712 0.0946 0.8779 0.045 Uiso 0.358(3) 1 calc R U P
H10C H 0.6624 0.0487 0.9552 0.045 Uiso 0.358(3) 1 calc R U P

loop_
_atom_site_aniso_label
_atom_site_aniso_U_11
_atom_site_aniso_U_22
_atom_site_aniso_U_33
_atom_site_aniso_U_23
_atom_site_aniso_U_13
_atom_site_aniso_U_12
P 0.0180(3) 0.0408(4) 0.0245(3) 0.0064(3) 0.0031(2) -0.0012(2)
C11 0.0192(10) 0.0255(11) 0.0229(11) 0.0020(9) 0.0015(8) 0.0032(9)
N12 0.0227(9) 0.0246(10) 0.0208(9) 0.0002(7) 0.0013(7) -0.0006(8)
N15 0.0221(9) 0.0254(10) 0.0196(9) 0.0004(8) 0.0012(7) -0.0013(7)
C13 0.0230(11) 0.0223(11) 0.0246(11) 0.0020(9) 0.0022(9) 0.0024(9)
C14 0.0239(11) 0.0240(11) 0.0208(11) 0.0020(9) 0.0021(8) 0.0041(9)
C16 0.0368(13) 0.0318(13) 0.0214(11) -0.0005(10) 0.0000(10) -0.0006(10)
C17 0.0471(16) 0.0405(15) 0.0224(12) 0.0050(11) 0.0093(11) 0.0003(12)
C18 0.0368(14) 0.0356(14) 0.0304(13) 0.0087(11) 0.0081(10) -0.0038(11)
C19 0.0277(12) 0.0267(12) 0.0286(12) 0.0029(10) 0.0021(9) -0.0008(10)
C121 0.0278(12) 0.0219(11) 0.0262(12) -0.0022(9) 0.0006(9) -0.0013(9)
C122 0.0263(13) 0.0351(14) 0.0497(16) -0.0054(12) -0.0046(11) -0.0001(11)
C151 0.0245(11) 0.0298(12) 0.0229(11) -0.0017(9) -0.0004(9) -0.0036(9)
C152 0.064(2) 0.0371(15) 0.0377(16) -0.0112(13) -0.0128(14) 0.0110(14)
C21 0.0196(10) 0.0234(11) 0.0235(11) 0.0019(9) 0.0043(8) -0.0032(8)
N22 0.0203(9) 0.0270(10) 0.0225(9) 0.0019(8) 0.0041(7) -0.0005(8)
N25 0.0211(9) 0.0220(9) 0.0242(10) 0.0003(8) 0.0042(7) -0.0003(7)
C23 0.0208(11) 0.0226(11) 0.0277(12) 0.0039(9) 0.0023(9) -0.0044(9)
C24 0.0238(11) 0.0192(11) 0.0275(12) 0.0009(9) 0.0002(9) -0.0039(9)
C26 0.0326(13) 0.0319(13) 0.0260(12) 0.0051(10) 0.0016(10) -0.0063(10)
C27 0.0356(14) 0.0377(14) 0.0341(14) 0.0098(11) -0.0080(11) -0.0073(11)
C28 0.0267(13) 0.0332(14) 0.0478(16) 0.0104(12) -0.0046(11) 0.0003(10)
C29 0.0249(12) 0.0265(12) 0.0401(14) 0.0024(10) 0.0009(10) 0.0013(9)
C221 0.0219(11) 0.0429(14) 0.0260(12) 0.0019(11) 0.0105(9) 0.0018(10)
C222 0.0395(15) 0.0432(16) 0.0475(16) -0.0124(13) 0.0209(12) 0.0034(12)
C251 0.0262(12) 0.0297(12) 0.0282(12) -0.0039(10) 0.0075(9) 0.0032(10)
C252 0.0325(13) 0.0372(14) 0.0410(15) 0.0053(12) 0.0169(11) 0.0059(11)
Br 0.02901(15) 0.03817(16) 0.03013(15) 0.00391(10) 0.00332(10) -0.00954(10)

loop_
_atom_type_symbol
_atom_type_description
_atom_type_scat_dispersion_real
_atom_type_scat_dispersion_imag
_atom_type_scat_source
C C 0.0033 0.0016 'International Tables Vol C Tables 4.2.6.8 and 6.1.1.4'
H H 0.0000 0.0000 'International Tables Vol C Tables 4.2.6.8 and 6.1.1.4'
N N 0.0061 0.0033 'International Tables Vol C Tables 4.2.6.8 and 6.1.1.4'
P P 0.1023 0.0942 'International Tables Vol C Tables 4.2.6.8 and 6.1.1.4'
Br Br -0.2901 2.4595 'International Tables Vol C Tables 4.2.6.8 and 6.1.1.4'

loop_
_geom_angle_atom_site_label_1
_geom_angle_atom_site_label_2
_geom_angle_atom_site_label_3
_geom_angle
_geom_angle_site_symmetry_1
_geom_angle_site_symmetry_3
C21 P C11 98.78(10) . .
N12 C11 N15 107.33(19) . .
N12 C11 P 123.44(17) . .
N15 C11 P 129.00(17) . .
C11 N12 C13 109.66(18) . .
C11 N12 C121 125.50(19) . .
C13 N12 C121 124.32(18) . .
C11 N15 C14 109.33(18) . .
C11 N15 C151 126.91(19) . .
C14 N15 C151 123.72(19) . .
C14 C13 C16 122.0(2) . .
C14 C13 N12 106.69(19) . .
C16 C13 N12 131.2(2) . .
C13 C14 C19 122.1(2) . .
C13 C14 N15 106.93(19) . .
C19 C14 N15 130.9(2) . .
C17 C16 C13 115.8(2) . .
C17 C16 H16 122.1 . .
C13 C16 H16 122.1 . .
C16 C17 C18 122.2(2) . .
C16 C17 H17 118.9 . .
C18 C17 H17 118.9 . .
C19 C18 C17 122.1(2) . .
C19 C18 H18 118.9 . .
C17 C18 H18 118.9 . .
C18 C19 C14 115.7(2) . .
C18 C19 H19 122.1 . .
C14 C19 H19 122.1 . .
N12 C121 C122 112.77(19) . .
N12 C121 H12A 109.0 . .
C122 C121 H12A 109.0 . .
N12 C121 H12B 109.0 . .
C122 C121 H12B 109.0 . .
H12A C121 H12B 107.8 . .
C121 C122 H12C 109.5 . .
C121 C122 H12D 109.5 . .
H12C C122 H12D 109.5 . .
C121 C122 H12E 109.5 . .
H12C C122 H12E 109.5 . .
H12D C122 H12E 109.5 . .
N15 C151 C152 112.6(2) . .
N15 C151 H15A 109.1 . .
C152 C151 H15A 109.1 . .
N15 C151 H15B 109.1 . .
C152 C151 H15B 109.1 . .
H15A C151 H15B 107.8 . .
C151 C152 H15C 109.5 . .
C151 C152 H15D 109.5 . .
H15C C152 H15D 109.5 . .
C151 C152 H15E 109.5 . .
H15C C152 H15E 109.5 . .
H15D C152 H15E 109.5 . .
N22 C21 N25 107.13(18) . .
N22 C21 P 121.70(16) . .
N25 C21 P 130.66(17) . .
C21 N22 C23 109.82(18) . .
C21 N22 C221 125.82(19) . .
C23 N22 C221 123.51(19) . .
C21 N25 C24 109.72(18) . .
C21 N25 C251 128.00(19) . .
C24 N25 C251 122.13(19) . .
C26 C23 N22 131.6(2) . .
C26 C23 C24 121.7(2) . .
N22 C23 C24 106.60(19) . .
C29 C24 N25 130.8(2) . .
C29 C24 C23 122.5(2) . .
N25 C24 C23 106.72(19) . .
C27 C26 C23 116.2(2) . .
C27 C26 H26 121.9 . .
C23 C26 H26 121.9 . .
C26 C27 C28 121.8(2) . .
C26 C27 H27 119.1 . .
C28 C27 H27 119.1 . .
C29 C28 C27 122.0(2) . .
C29 C28 H28 119.0 . .
C27 C28 H28 119.0 . .
C24 C29 C28 115.8(2) . .
C24 C29 H29 122.1 . .
C28 C29 H29 122.1 . .
N22 C221 C222 110.75(19) . .
N22 C221 H22A 109.5 . .
C222 C221 H22A 109.5 . .
N22 C221 H22B 109.5 . .
C222 C221 H22B 109.5 . .
H22A C221 H22B 108.1 . .
C221 C222 H22C 109.5 . .
C221 C222 H22D 109.5 . .
H22C C222 H22D 109.5 . .
C221 C222 H22E 109.5 . .
H22C C222 H22E 109.5 . .
H22D C222 H22E 109.5 . .
N25 C251 C252 112.8(2) . .
N25 C251 H25A 109.0 . .
C252 C251 H25A 109.0 . .
N25 C251 H25B 109.0 . .
C252 C251 H25B 109.0 . .
H25A C251 H25B 107.8 . .
C251 C252 H25C 109.5 . .
C251 C252 H25D 109.5 . .
H25C C252 H25D 109.5 . .
C251 C252 H25E 109.5 . .
H25C C252 H25E 109.5 . .
H25D C252 H25E 109.5 . .
C101 N100 C102 177.1(17) 3_657 3_657
C101 N100 C101 7.9(14) 3_657 .
C102 N100 C101 175.0(8) 3_657 .
C101 N100 N100 5.5(10) 3_657 3_657
C102 N100 N100 177.4(10) 3_657 3_657
C101 N100 N100 2.4(4) . 3_657
N100 C101 C101 166(2) 3_657 3_657
N100 C101 N100 172.1(14) 3_657 .
C101 C101 N100 6.2(11) 3_657 .
N100 C101 C102 1.8(11) 3_657 .
C101 C101 C102 167.7(16) 3_657 .
N100 C101 C102 173.8(7) . .
C101 C102 H10A 109.5 . .
C101 C102 H10B 109.5 . .
H10A C102 H10B 109.5 . .
C101 C102 H10C 109.5 . .
H10A C102 H10C 109.5 . .
H10B C102 H10C 109.5 . .

loop_
_geom_bond_atom_site_label_1
_geom_bond_atom_site_label_2
_geom_bond_distance
_geom_bond_site_symmetry_2
P C21 1.798(2) .
P C11 1.799(2) .
C11 N12 1.362(3) .
C11 N15 1.363(3) .
N12 C13 1.394(3) .
N12 C121 1.471(3) .
N15 C14 1.397(3) .
N15 C151 1.469(3) .
C13 C14 1.388(3) .
C13 C16 1.393(3) .
C14 C19 1.391(3) .
C16 C17 1.381(4) .
C16 H16 0.9500 .
C17 C18 1.393(4) .
C17 H17 0.9500 .
C18 C19 1.386(3) .
C18 H18 0.9500 .
C19 H19 0.9500 .
C121 C122 1.506(3) .
C121 H12A 0.9900 .
C121 H12B 0.9900 .
C122 H12C 0.9800 .
C122 H12D 0.9800 .
C122 H12E 0.9800 .
C151 C152 1.504(4) .
C151 H15A 0.9900 .
C151 H15B 0.9900 .
C152 H15C 0.9800 .
C152 H15D 0.9800 .
C152 H15E 0.9800 .
C21 N22 1.362(3) .
C21 N25 1.364(3) .
N22 C23 1.394(3) .
N22 C221 1.476(3) .
N25 C24 1.393(3) .
N25 C251 1.468(3) .
C23 C26 1.390(3) .
C23 C24 1.394(3) .
C24 C29 1.386(3) .
C26 C27 1.389(4) .
C26 H26 0.9500 .
C27 C28 1.401(4) .
C27 H27 0.9500 .
C28 C29 1.391(4) .
C28 H28 0.9500 .
C29 H29 0.9500 .
C221 C222 1.516(4) .
C221 H22A 0.9900 .
C221 H22B 0.9900 .
C222 H22C 0.9800 .
C222 H22D 0.9800 .
C222 H22E 0.9800 .
C251 C252 1.521(3) .
C251 H25A 0.9900 .
C251 H25B 0.9900 .
C252 H25C 0.9800 .
C252 H25D 0.9800 .
C252 H25E 0.9800 .
N100 C101 0.557(7) 3_657
N100 C102 0.881(7) 3_657
N100 C101 1.267(7) .
N100 N100 1.820(11) 3_657
C101 N100 0.557(7) 3_657
C101 C101 0.719(9) 3_657
C101 C102 1.438(7) .
C102 H10A 0.9800 .
C102 H10B 0.9800 .
C102 H10C 0.9800 .

loop_
_geom_hbond_atom_site_label_D
_geom_hbond_atom_site_label_H
_geom_hbond_atom_site_label_A
_geom_hbond_distance_DH
_geom_hbond_distance_HA
_geom_hbond_distance_DA
_geom_hbond_angle_DHA
_geom_hbond_site_symmetry_A
C16 H16 Br 0.95 2.94 3.859(3) 163.2 2_545
C19 H19 Br 0.95 3.01 3.822(2) 144.3 3_666
C121 H12B Br 0.99 2.90 3.771(2) 147.7 2_545
C151 H15A Br 0.99 2.76 3.748(2) 173.4 3_666
C221 H22A Br 0.99 2.91 3.882(2) 166.9 2_546
C251 H25B Br 0.99 2.90 3.692(2) 137.1 4_665
C252 H25C N15 0.98 2.51 3.295(3) 136.5 .

loop_
_geom_torsion_atom_site_label_1
_geom_torsion_atom_site_label_2
_geom_torsion_atom_site_label_3
_geom_torsion_atom_site_label_4
_geom_torsion
_geom_torsion_site_symmetry_1
_geom_torsion_site_symmetry_4
C21 P C11 N12 131.01(19) . .
C21 P C11 N15 -55.2(2) . .
N15 C11 N12 C13 0.5(2) . .
P C11 N12 C13 175.43(16) . .
N15 C11 N12 C121 172.45(19) . .
P C11 N12 C121 -12.6(3) . .
N12 C11 N15 C14 -1.8(2) . .
P C11 N15 C14 -176.37(17) . .
N12 C11 N15 C151 176.3(2) . .
P C11 N15 C151 1.7(3) . .
C11 N12 C13 C14 1.0(2) . .
C121 N12 C13 C14 -171.08(19) . .
C11 N12 C13 C16 177.5(2) . .
C121 N12 C13 C16 5.4(4) . .
C16 C13 C14 C19 -2.0(4) . .
N12 C13 C14 C19 175.0(2) . .
C16 C13 C14 N15 -179.0(2) . .
N12 C13 C14 N15 -2.1(2) . .
C11 N15 C14 C13 2.4(2) . .
C151 N15 C14 C13 -175.76(19) . .
C11 N15 C14 C19 -174.2(2) . .
C151 N15 C14 C19 7.6(4) . .
C14 C13 C16 C17 1.3(4) . .
N12 C13 C16 C17 -174.8(2) . .
C13 C16 C17 C18 0.0(4) . .
C16 C17 C18 C19 -0.7(4) . .
C17 C18 C19 C14 0.1(4) . .
C13 C14 C19 C18 1.2(3) . .
N15 C14 C19 C18 177.4(2) . .
C11 N12 C121 C122 92.2(3) . .
C13 N12 C121 C122 -97.0(3) . .
C11 N15 C151 C152 -97.1(3) . .
C14 N15 C151 C152 80.8(3) . .
C11 P C21 N22 146.41(19) . .
C11 P C21 N25 -42.9(2) . .
N25 C21 N22 C23 0.0(2) . .
P C21 N22 C23 172.63(16) . .
N25 C21 N22 C221 169.7(2) . .
P C21 N22 C221 -17.7(3) . .
N22 C21 N25 C24 0.0(2) . .
P C21 N25 C24 -171.75(17) . .
N22 C21 N25 C251 175.5(2) . .
P C21 N25 C251 3.8(3) . .
C21 N22 C23 C26 178.7(2) . .
C221 N22 C23 C26 8.7(4) . .
C21 N22 C23 C24 0.0(2) . .
C221 N22 C23 C24 -170.0(2) . .
C21 N25 C24 C29 -180.0(2) . .
C251 N25 C24 C29 4.2(4) . .
C21 N25 C24 C23 0.1(2) . .
C251 N25 C24 C23 -175.77(19) . .
C26 C23 C24 C29 1.2(4) . .
N22 C23 C24 C29 180.0(2) . .
C26 C23 C24 N25 -178.9(2) . .
N22 C23 C24 N25 0.0(2) . .
N22 C23 C26 C27 -178.2(2) . .
C24 C23 C26 C27 0.2(3) . .
C23 C26 C27 C28 -1.4(4) . .
C26 C27 C28 C29 1.3(4) . .
N25 C24 C29 C28 178.7(2) . .
C23 C24 C29 C28 -1.3(3) . .
C27 C28 C29 C24 0.1(4) . .
C21 N22 C221 C222 -91.6(3) . .
C23 N22 C221 C222 76.8(3) . .
C21 N25 C251 C252 109.5(3) . .
C24 N25 C251 C252 -75.5(3) . .
N100 N100 C101 C101 0.00(11) 3_657 3_657
